data_1505439
loop_
_publ_author_name
'Liu, Yi'
'Klivansky, Liana M.'
'Khan, Saeed I.'
'Zhang, Xiyun'

_publ_section_title
;
 Templated synthesis of desymmetrized [2]catenanes with excellent
 translational selectivity.
;
_journal_issue 13
_journal_name_full 'Organic letters'
_journal_page_first 2577
_journal_page_last 2580
_journal_paper_doi 10.1021/ol070970s
_journal_volume 9
_journal_year 2007
_chemical_formula_moiety 'C36 H44 O10, C36 H26 N4 O4, 2(F6 P), 4(C2 H3 N)'
_chemical_formula_sum 'C80 H82 F12 N8 O14 P2'
_chemical_formula_weight 1669.48
_chemical_name_systematic
; 
 ? 
;
_space_group_IT_number 15
_symmetry_cell_setting monoclinic
_symmetry_space_group_name_Hall '-C 2yc'
_symmetry_space_group_name_H-M 'C 1 2/c 1'
_atom_sites_solution_hydrogens geom
_atom_sites_solution_primary direct
_atom_sites_solution_secondary difmap
_audit_creation_method SHELXL-97
_cell_angle_alpha 90.00
_cell_angle_beta 115.663(2)
_cell_angle_gamma 90.00
_cell_formula_units_Z 4
_cell_length_a 23.861(4)
_cell_length_b 13.199(2)
_cell_length_c 26.839(5)
_cell_measurement_temperature 100(2)
_cell_volume 7619(2)
_computing_cell_refinement 'Bruker XSCANS'
_computing_data_collection 'Bruker XSCANS'
_computing_data_reduction 'Bruker SHELXTL'
_computing_molecular_graphics 'Bruker SHELXTL'
_computing_publication_material 'Bruker SHELXTL'
_computing_structure_refinement 'SHELXL-97 (Sheldrick, 1997)'
_computing_structure_solution 'SHELXS-97 (Sheldrick, 1990)'
_diffrn_ambient_temperature 100(2)
_diffrn_measured_fraction_theta_full 0.993
_diffrn_measured_fraction_theta_max 0.993
_diffrn_measurement_device_type 'CCD area detector'
_diffrn_measurement_method '\w and phi scans'
_diffrn_radiation_monochromator graphite
_diffrn_radiation_source 'fine-focus sealed tube'
_diffrn_radiation_type MoK\a
_diffrn_radiation_wavelength 0.71073
_diffrn_reflns_av_R_equivalents 0.0637
_diffrn_reflns_av_sigmaI/netI 0.0617
_diffrn_reflns_limit_h_max 29
_diffrn_reflns_limit_h_min -29
_diffrn_reflns_limit_k_max 16
_diffrn_reflns_limit_k_min -16
_diffrn_reflns_limit_l_max 33
_diffrn_reflns_limit_l_min -33
_diffrn_reflns_number 28783
_diffrn_reflns_theta_full 26.35
_diffrn_reflns_theta_max 26.35
_diffrn_reflns_theta_min 3.83
_exptl_absorpt_coefficient_mu 0.159
_exptl_absorpt_correction_T_max 0.9843
_exptl_absorpt_correction_T_min 0.9250
_exptl_absorpt_correction_type multi-scan
_exptl_absorpt_process_details 'Sadabs (bruker)'
_exptl_crystal_colour 'brown red'
_exptl_crystal_density_diffrn 1.456
_exptl_crystal_density_method 'not measured'
_exptl_crystal_description platelet
_exptl_crystal_F_000 3472
_exptl_crystal_size_max 0.30
_exptl_crystal_size_mid 0.15
_exptl_crystal_size_min 0.10
_refine_diff_density_max 0.697
_refine_diff_density_min -0.575
_refine_diff_density_rms 0.082
_refine_ls_extinction_method none
_refine_ls_goodness_of_fit_ref 1.038
_refine_ls_hydrogen_treatment constr
_refine_ls_matrix_type full
_refine_ls_number_parameters 575
_refine_ls_number_reflns 7707
_refine_ls_number_restraints 472
_refine_ls_restrained_S_all 1.054
_refine_ls_R_factor_all 0.1151
_refine_ls_R_factor_gt 0.0721
_refine_ls_shift/su_max 0.007
_refine_ls_shift/su_mean 0.000
_refine_ls_structure_factor_coef Fsqd
_refine_ls_weighting_details 'calc w=1/[\s^2^(Fo^2^)+(0.0813P)^2^+29.5542P] where P=(Fo^2^+2Fc^2^)/3'
_refine_ls_weighting_scheme calc
_refine_ls_wR_factor_gt 0.1794
_refine_ls_wR_factor_ref 0.2031
_reflns_number_gt 4976
_reflns_number_total 7707
_reflns_threshold_expression >2sigma(I)
_cod_data_source_file ol070970ssi20070425_021909.cif
_cod_data_source_block yi107s
_cod_depositor_comments
;
The following automatic conversions were performed:

'_symmetry_cell_setting' value 'Monoclinic' changed to 'monoclinic'
according to /home/saulius/struct/CIF-dictionaries/cif_core.dic
dictionary named 'cif_core.dic' version 2.4.1 from 2010-06-29.

Automatic conversion script
Id: cif_fix_values 1715 2011-07-08 13:25:40Z adriana 
;
_cod_original_sg_symbol_H-M 'C 2/c'
_cod_database_code 1505439

loop_
_symmetry_equiv_pos_as_xyz
'x, y, z'
'-x, y, -z+1/2'
'x+1/2, y+1/2, z'
'-x+1/2, y+1/2, -z+1/2'
'-x, -y, -z'
'x, -y, z-1/2'
'-x+1/2, -y+1/2, -z'
'x+1/2, -y+1/2, z-1/2'

loop_
_atom_site_label
_atom_site_type_symbol
_atom_site_fract_x
_atom_site_fract_y
_atom_site_fract_z
_atom_site_U_iso_or_equiv
_atom_site_adp_type
_atom_site_occupancy
_atom_site_symmetry_multiplicity
_atom_site_calc_flag
_atom_site_refinement_flags
_atom_site_disorder_assembly
_atom_site_disorder_group
P1 P 0.20192(5) 0.83042(9) 0.16669(5) 0.0358(3) Uani 1 1 d DU . .
F1 F 0.1571(3) 0.7293(5) 0.1559(3) 0.0443(16) Uani 0.525(15) 1 d PDU A 1
F2 F 0.2514(3) 0.9175(5) 0.1817(3) 0.0443(16) Uani 0.525(15) 1 d PDU A 1
F3 F 0.2609(3) 0.7522(6) 0.2026(3) 0.0547(18) Uani 0.525(15) 1 d PDU A 1
F4 F 0.1454(3) 0.8945(5) 0.1327(3) 0.0547(18) Uani 0.525(15) 1 d PDU A 1
F5 F 0.2130(7) 0.8006(11) 0.1140(4) 0.044(2) Uani 0.525(15) 1 d PDU A 1
F6 F 0.1946(4) 0.8457(7) 0.2228(3) 0.054(2) Uani 0.525(15) 1 d PDU A 1
F1A F 0.1576(5) 0.7496(8) 0.1662(6) 0.100(3) Uani 0.475(15) 1 d PDU A 2
F2A F 0.2414(5) 0.9282(8) 0.1608(7) 0.100(3) Uani 0.475(15) 1 d PDU A 2
F3A F 0.2576(4) 0.7956(10) 0.2156(3) 0.095(3) Uani 0.475(15) 1 d PDU A 2
F4A F 0.1442(4) 0.8800(9) 0.1114(4) 0.095(3) Uani 0.475(15) 1 d PDU A 2
F5A F 0.2209(8) 0.7716(16) 0.1259(5) 0.088(6) Uani 0.475(15) 1 d PDU A 2
F6A F 0.1803(4) 0.9036(13) 0.2022(5) 0.098(5) Uani 0.475(15) 1 d PDU A 2
O1 O 0.41979(12) 1.0909(2) 0.12819(10) 0.0285(6) Uani 1 1 d U . .
O2 O 0.37768(12) 1.00521(18) 0.01861(10) 0.0281(6) Uani 1 1 d U . .
O3 O 0.44974(13) 0.8542(2) -0.00465(10) 0.0310(6) Uani 1 1 d U B .
O4 O 0.49304(16) 0.6419(3) 0.03311(14) 0.0530(9) Uani 1 1 d U . .
O5 O 0.51364(14) 0.5890(2) 0.14474(11) 0.0435(8) Uani 1 1 d U . .
C1 C 0.60268(18) 1.0940(3) 0.24416(16) 0.0289(8) Uani 1 1 d U . .
H1 H 0.6353 1.0950 0.2328 0.035 Uiso 1 1 calc R . .
C2 C 0.54189(18) 1.0932(3) 0.20464(16) 0.0279(8) Uani 1 1 d U . .
H2 H 0.5327 1.0931 0.1665 0.034 Uiso 1 1 calc R . .
C3 C 0.49331(17) 1.0925(3) 0.22140(15) 0.0242(8) Uani 1 1 d U . .
C4 C 0.42915(18) 1.0926(3) 0.18194(15) 0.0257(8) Uani 1 1 d U . .
C5 C 0.38233(17) 1.0933(3) 0.19892(16) 0.0257(8) Uani 1 1 d U . .
H5 H 0.3401 1.0933 0.1724 0.031 Uiso 1 1 calc R . .
C6 C 0.35704(17) 1.0950(3) 0.08602(15) 0.0272(8) Uani 1 1 d U . .
H6A H 0.3354 1.1550 0.0914 0.033 Uiso 1 1 calc R . .
H6B H 0.3340 1.0335 0.0873 0.033 Uiso 1 1 calc R . .
C7 C 0.36045(18) 1.1017(3) 0.03159(16) 0.0280(8) Uani 1 1 d U . .
H7A H 0.3196 1.1223 0.0023 0.034 Uiso 1 1 calc R . .
H7B H 0.3915 1.1533 0.0337 0.034 Uiso 1 1 calc R . .
C8 C 0.3960(2) 1.0135(3) -0.02513(16) 0.0325(9) Uani 1 1 d U . .
H8A H 0.4366 1.0487 -0.0116 0.039 Uiso 1 1 calc R . .
H8B H 0.3650 1.0541 -0.0556 0.039 Uiso 1 1 calc R . .
C9 C 0.40141(19) 0.9103(3) -0.04626(15) 0.0309(9) Uani 1 1 d U . .
H9A H 0.3615 0.8736 -0.0578 0.037 Uiso 1 1 calc R . .
H9B H 0.4102 0.9173 -0.0789 0.037 Uiso 1 1 calc R . .
C10 C 0.47547(18) 0.7805(3) -0.02812(15) 0.0276(8) Uani 1 1 d U . .
H10A H 0.4942 0.8151 -0.0500 0.033 Uiso 1 1 calc R B .
H10B H 0.4421 0.7352 -0.0532 0.033 Uiso 1 1 calc R . .
C11 C 0.5238(2) 0.7196(3) 0.01677(16) 0.0362(10) Uani 1 1 d U B .
H11A H 0.5525 0.6886 0.0033 0.043 Uiso 1 1 calc R . .
H11B H 0.5483 0.7636 0.0487 0.043 Uiso 1 1 calc R . .
C12 C 0.5299(3) 0.5597(4) 0.0642(2) 0.0276(17) Uani 0.744(12) 1 d PU B 1
H12A H 0.5612 0.5422 0.0506 0.033 Uiso 0.744(12) 1 calc PR B 1
H12B H 0.5032 0.4996 0.0594 0.033 Uiso 0.744(12) 1 calc PR B 1
C12A C 0.5605(8) 0.6182(14) 0.0914(8) 0.035(5) Uani 0.256(12) 1 d PU B 2
H12C H 0.5953 0.5987 0.0825 0.043 Uiso 0.256(12) 1 calc PR B 2
H12D H 0.5731 0.6761 0.1174 0.043 Uiso 0.256(12) 1 calc PR B 2
C13 C 0.5622(3) 0.5869(6) 0.1244(3) 0.0279(16) Uani 0.744(12) 1 d PU B 1
H13A H 0.5944 0.5359 0.1449 0.033 Uiso 0.744(12) 1 calc PR B 1
H13B H 0.5825 0.6540 0.1292 0.033 Uiso 0.744(12) 1 calc PR B 1
C13A C 0.5370(9) 0.5312(14) 0.1121(7) 0.028(5) Uani 0.256(12) 1 d PU B 2
H13C H 0.5037 0.4935 0.0818 0.034 Uiso 0.256(12) 1 calc PR B 2
H13D H 0.5706 0.4840 0.1349 0.034 Uiso 0.256(12) 1 calc PR B 2
C14 C 0.53644(19) 0.5916(3) 0.20064(15) 0.0302(9) Uani 1 1 d U B .
C15 C 0.48971(17) 0.5921(3) 0.22084(14) 0.0232(8) Uani 1 1 d U . .
C16 C 0.42545(18) 0.5916(3) 0.18499(15) 0.0268(8) Uani 1 1 d U B .
H16 H 0.4118 0.5897 0.1461 0.032 Uiso 1 1 calc R . .
C17 C 0.38296(18) 0.5939(3) 0.20654(16) 0.0303(9) Uani 1 1 d U . .
H17 H 0.3399 0.5954 0.1822 0.036 Uiso 1 1 calc R B .
C18 C 0.59834(19) 0.5940(3) 0.23629(17) 0.0336(9) Uani 1 1 d U . .
H18 H 0.6286 0.5958 0.2222 0.040 Uiso 1 1 calc R B .
O6 O 0.32442(12) 0.35320(19) 0.16754(11) 0.0289(6) Uani 1 1 d U . .
O7 O 0.47032(13) 0.3445(2) 0.09931(11) 0.0351(7) Uani 1 1 d U . .
N1 N 0.38025(14) 0.8264(2) 0.11493(13) 0.0258(7) Uani 1 1 d U . .
N2 N 0.38543(14) 0.3504(2) 0.12004(12) 0.0251(7) Uani 1 1 d U . .
C19 C 0.47461(16) 0.8420(3) 0.22143(15) 0.0226(8) Uani 1 1 d U . .
C20 C 0.41199(17) 0.8414(3) 0.21134(16) 0.0263(8) Uani 1 1 d U . .
H20 H 0.4010 0.8471 0.2413 0.032 Uiso 1 1 calc R . .
C21 C 0.36634(18) 0.8324(3) 0.15822(16) 0.0269(8) Uani 1 1 d U . .
H21 H 0.3240 0.8305 0.1520 0.032 Uiso 1 1 calc R . .
C22 C 0.43993(18) 0.8310(3) 0.12255(16) 0.0281(8) Uani 1 1 d U . .
H22 H 0.4492 0.8291 0.0915 0.034 Uiso 1 1 calc R . .
C23 C 0.48762(17) 0.8385(3) 0.17512(15) 0.0274(8) Uani 1 1 d U . .
H23 H 0.5295 0.8413 0.1801 0.033 Uiso 1 1 calc R . .
C24 C 0.32952(18) 0.8057(3) 0.05824(15) 0.0310(9) Uani 1 1 d U . .
H24A H 0.3403 0.8364 0.0298 0.037 Uiso 1 1 calc R . .
H24B H 0.2899 0.8358 0.0546 0.037 Uiso 1 1 calc R . .
C25 C 0.32239(17) 0.6921(3) 0.04992(14) 0.0252(8) Uani 1 1 d U . .
C26 C 0.28399(17) 0.6380(3) 0.06726(15) 0.0253(8) Uani 1 1 d U . .
H26 H 0.2567 0.6732 0.0786 0.030 Uiso 1 1 calc R . .
C27 C 0.28532(17) 0.5326(3) 0.06805(15) 0.0259(8) Uani 1 1 d U . .
H27 H 0.2585 0.4963 0.0794 0.031 Uiso 1 1 calc R . .
C28 C 0.32560(17) 0.4801(3) 0.05237(14) 0.0247(8) Uani 1 1 d U . .
C29 C 0.36015(18) 0.5339(3) 0.03076(15) 0.0293(9) Uani 1 1 d U . .
H29 H 0.3848 0.4984 0.0167 0.035 Uiso 1 1 calc R . .
C30 C 0.35882(18) 0.6397(3) 0.02961(15) 0.0294(9) Uani 1 1 d U . .
H30 H 0.3827 0.6759 0.0150 0.035 Uiso 1 1 calc R . .
C31 C 0.33589(18) 0.3675(3) 0.06370(15) 0.0281(8) Uani 1 1 d U . .
H31A H 0.2968 0.3354 0.0601 0.034 Uiso 1 1 calc R . .
H31B H 0.3479 0.3360 0.0362 0.034 Uiso 1 1 calc R . .
C32 C 0.37527(17) 0.3493(3) 0.16746(15) 0.0229(8) Uani 1 1 d U . .
C33 C 0.43792(16) 0.3435(3) 0.21535(14) 0.0216(7) Uani 1 1 d U . .
C34 C 0.48233(17) 0.3428(3) 0.19445(14) 0.0216(7) Uani 1 1 d U . .
C35 C 0.44896(18) 0.3461(3) 0.13285(15) 0.0270(8) Uani 1 1 d U . .
C36 C 0.45386(17) 0.3427(3) 0.27170(14) 0.0229(8) Uani 1 1 d U . .
H36 H 0.4237 0.3420 0.2860 0.027 Uiso 1 1 calc R . .
N3 N 0.1215(2) 0.3770(3) 0.16313(17) 0.0478(10) Uani 1 1 d U . .
C37 C 0.1637(2) 0.4280(3) 0.17328(17) 0.0374(10) Uani 1 1 d U . .
C38 C 0.2176(2) 0.4924(3) 0.18635(19) 0.0396(10) Uani 1 1 d U . .
H38A H 0.2461 0.4596 0.1739 0.059 Uiso 1 1 calc R . .
H38B H 0.2388 0.5032 0.2264 0.059 Uiso 1 1 calc R . .
H38C H 0.2042 0.5577 0.1676 0.059 Uiso 1 1 calc R . .
N4 N 0.2037(2) 0.2023(3) 0.06997(18) 0.0579(11) Uani 1 1 d U . .
C39 C 0.2136(2) 0.1925(3) 0.11544(19) 0.0375(10) Uani 1 1 d U . .
C40 C 0.2275(2) 0.1806(3) 0.17311(17) 0.0358(10) Uani 1 1 d U . .
H40A H 0.2319 0.1084 0.1826 0.054 Uiso 1 1 calc R . .
H40B H 0.1936 0.2095 0.1800 0.054 Uiso 1 1 calc R . .
H40C H 0.2664 0.2158 0.1959 0.054 Uiso 1 1 calc R . .

loop_
_atom_site_aniso_label
_atom_site_aniso_U_11
_atom_site_aniso_U_22
_atom_site_aniso_U_33
_atom_site_aniso_U_23
_atom_site_aniso_U_13
_atom_site_aniso_U_12
P1 0.0323(6) 0.0417(7) 0.0367(6) -0.0120(5) 0.0179(5) -0.0007(5)
F1 0.055(3) 0.039(3) 0.044(3) -0.0177(17) 0.027(2) -0.022(2)
F2 0.055(3) 0.039(3) 0.044(3) -0.0177(17) 0.027(2) -0.022(2)
F3 0.046(3) 0.054(3) 0.059(3) 0.009(2) 0.018(2) 0.022(2)
F4 0.046(3) 0.054(3) 0.059(3) 0.009(2) 0.018(2) 0.022(2)
F5 0.042(4) 0.063(6) 0.032(3) -0.004(3) 0.022(3) 0.006(3)
F6 0.057(5) 0.076(5) 0.045(4) -0.015(3) 0.037(3) -0.009(4)
F1A 0.083(5) 0.066(5) 0.161(9) 0.004(5) 0.062(5) -0.015(4)
F2A 0.083(5) 0.066(5) 0.161(9) 0.004(5) 0.062(5) -0.015(4)
F3A 0.084(5) 0.119(6) 0.054(4) -0.009(4) 0.001(3) 0.043(4)
F4A 0.084(5) 0.119(6) 0.054(4) -0.009(4) 0.001(3) 0.043(4)
F5A 0.064(8) 0.109(14) 0.107(11) -0.073(9) 0.053(9) -0.020(7)
F6A 0.056(5) 0.141(12) 0.083(8) -0.070(8) 0.018(5) 0.022(6)
O1 0.0294(14) 0.0315(15) 0.0252(14) -0.0016(11) 0.0124(12) 0.0054(12)
O2 0.0402(16) 0.0181(13) 0.0302(14) 0.0003(11) 0.0191(13) 0.0042(11)
O3 0.0389(16) 0.0323(15) 0.0211(13) -0.0005(11) 0.0124(12) 0.0098(12)
O4 0.063(2) 0.058(2) 0.059(2) 0.0330(17) 0.0463(19) 0.0296(17)
O5 0.0531(19) 0.056(2) 0.0281(15) 0.0100(14) 0.0244(14) 0.0278(16)
C1 0.029(2) 0.023(2) 0.038(2) -0.0048(16) 0.0181(18) -0.0009(16)
C2 0.032(2) 0.023(2) 0.030(2) -0.0020(16) 0.0155(17) 0.0027(16)
C3 0.0286(19) 0.0131(17) 0.0317(19) -0.0006(15) 0.0138(16) -0.0015(15)
C4 0.033(2) 0.0178(18) 0.0279(19) -0.0010(15) 0.0145(17) 0.0047(15)
C5 0.0245(19) 0.0199(18) 0.034(2) -0.0003(15) 0.0138(17) 0.0007(15)
C6 0.0263(19) 0.0229(19) 0.031(2) -0.0015(16) 0.0111(16) 0.0037(15)
C7 0.032(2) 0.0186(19) 0.030(2) 0.0000(15) 0.0107(17) 0.0030(15)
C8 0.041(2) 0.030(2) 0.031(2) 0.0047(17) 0.0198(19) 0.0043(18)
C9 0.035(2) 0.036(2) 0.0221(19) 0.0007(17) 0.0133(17) 0.0053(18)
C10 0.034(2) 0.028(2) 0.0244(19) 0.0004(15) 0.0168(17) 0.0018(16)
C11 0.036(2) 0.053(3) 0.025(2) 0.0077(18) 0.0186(18) 0.012(2)
C12 0.033(3) 0.027(3) 0.028(3) -0.001(2) 0.018(3) 0.004(2)
C12A 0.037(10) 0.041(11) 0.022(10) 0.001(8) 0.008(8) 0.012(8)
C13 0.027(3) 0.037(4) 0.026(3) 0.002(3) 0.017(3) 0.007(3)
C13A 0.033(10) 0.019(9) 0.032(9) -0.003(7) 0.015(8) 0.005(8)
C14 0.044(2) 0.029(2) 0.026(2) 0.0107(16) 0.0228(19) 0.0172(18)
C15 0.033(2) 0.0141(17) 0.0229(18) 0.0002(14) 0.0119(16) 0.0012(15)
C16 0.037(2) 0.0182(18) 0.0246(19) -0.0013(15) 0.0132(17) 0.0049(16)
C17 0.030(2) 0.026(2) 0.032(2) -0.0083(16) 0.0112(18) -0.0044(16)
C18 0.037(2) 0.033(2) 0.041(2) 0.0140(18) 0.027(2) 0.0115(18)
O6 0.0276(14) 0.0271(14) 0.0334(15) -0.0032(11) 0.0146(12) -0.0031(11)
O7 0.0409(16) 0.0429(17) 0.0245(14) 0.0015(12) 0.0171(13) 0.0128(13)
N1 0.0253(17) 0.0163(15) 0.0278(17) 0.0056(12) 0.0041(14) -0.0012(12)
N2 0.0290(17) 0.0218(16) 0.0231(16) -0.0013(12) 0.0099(13) 0.0052(13)
C19 0.0242(18) 0.0132(17) 0.0278(19) 0.0021(14) 0.0087(16) 0.0014(14)
C20 0.027(2) 0.0189(18) 0.031(2) 0.0012(15) 0.0107(17) 0.0024(15)
C21 0.0252(19) 0.0187(18) 0.033(2) 0.0023(15) 0.0095(17) 0.0017(15)
C22 0.029(2) 0.024(2) 0.030(2) 0.0029(16) 0.0120(17) -0.0022(16)
C23 0.0239(19) 0.025(2) 0.030(2) 0.0045(16) 0.0085(16) -0.0012(15)
C24 0.031(2) 0.028(2) 0.023(2) 0.0043(16) 0.0011(17) -0.0012(16)
C25 0.0244(19) 0.026(2) 0.0186(18) 0.0040(14) 0.0033(15) 0.0002(15)
C26 0.0207(18) 0.026(2) 0.0257(19) 0.0001(15) 0.0067(16) 0.0025(15)
C27 0.0226(19) 0.028(2) 0.028(2) 0.0019(15) 0.0110(16) -0.0041(15)
C28 0.0232(19) 0.027(2) 0.0188(18) -0.0013(14) 0.0044(15) 0.0028(15)
C29 0.026(2) 0.039(2) 0.0212(19) -0.0027(16) 0.0090(16) 0.0038(17)
C30 0.026(2) 0.038(2) 0.0228(19) 0.0058(16) 0.0088(16) -0.0021(17)
C31 0.033(2) 0.024(2) 0.0223(19) -0.0046(15) 0.0075(17) 0.0045(16)
C32 0.029(2) 0.0143(17) 0.0267(19) -0.0016(14) 0.0133(16) -0.0013(14)
C33 0.0248(19) 0.0154(17) 0.0257(18) -0.0021(14) 0.0119(16) -0.0025(14)
C34 0.0293(19) 0.0162(17) 0.0225(18) -0.0002(14) 0.0142(16) 0.0022(15)
C35 0.033(2) 0.0223(19) 0.0259(19) -0.0002(15) 0.0132(17) 0.0080(16)
C36 0.0282(19) 0.0166(17) 0.0276(19) -0.0004(14) 0.0157(16) -0.0025(15)
N3 0.048(2) 0.050(3) 0.057(3) 0.0002(19) 0.033(2) 0.005(2)
C37 0.046(3) 0.040(3) 0.036(2) 0.0030(19) 0.027(2) 0.016(2)
C38 0.041(3) 0.038(3) 0.041(2) 0.0016(19) 0.020(2) 0.0053(19)
N4 0.063(3) 0.061(3) 0.038(2) -0.003(2) 0.012(2) -0.006(2)
C39 0.036(2) 0.036(2) 0.036(2) 0.0027(19) 0.011(2) 0.0016(18)
C40 0.034(2) 0.035(2) 0.043(2) 0.0032(18) 0.021(2) 0.0014(18)

loop_
_atom_type_symbol
_atom_type_description
_atom_type_scat_dispersion_real
_atom_type_scat_dispersion_imag
_atom_type_scat_source
C C 0.0033 0.0016 'International Tables Vol C Tables 4.2.6.8 and 6.1.1.4'
H H 0.0000 0.0000 'International Tables Vol C Tables 4.2.6.8 and 6.1.1.4'
N N 0.0061 0.0033 'International Tables Vol C Tables 4.2.6.8 and 6.1.1.4'
O O 0.0106 0.0060 'International Tables Vol C Tables 4.2.6.8 and 6.1.1.4'
F F 0.0171 0.0103 'International Tables Vol C Tables 4.2.6.8 and 6.1.1.4'
P P 0.1023 0.0942 'International Tables Vol C Tables 4.2.6.8 and 6.1.1.4'

loop_
_geom_angle_atom_site_label_1
_geom_angle_atom_site_label_2
_geom_angle_atom_site_label_3
_geom_angle
_geom_angle_site_symmetry_1
_geom_angle_site_symmetry_3
F3A P1 F1A 98.4(6) . .
F3A P1 F4 158.4(5) . .
F1A P1 F4 87.2(6) . .
F3A P1 F5A 92.7(5) . .
F1A P1 F5A 93.3(10) . .
F4 P1 F5A 107.9(5) . .
F3A P1 F2 73.3(5) . .
F1A P1 F2 166.6(7) . .
F4 P1 F2 96.9(4) . .
F5A P1 F2 97.5(9) . .
F3A P1 F6A 93.2(4) . .
F1A P1 F6A 91.5(7) . .
F4 P1 F6A 65.6(4) . .
F5A P1 F6A 171.8(8) . .
F2 P1 F6A 78.7(6) . .
F3A P1 F5 106.3(6) . .
F1A P1 F5 101.8(9) . .
F4 P1 F5 92.8(4) . .
F2 P1 F5 90.8(7) . .
F6A P1 F5 154.3(8) . .
F3A P1 F6 68.0(4) . .
F1A P1 F6 74.6(7) . .
F4 P1 F6 93.7(3) . .
F5A P1 F6 154.8(6) . .
F2 P1 F6 92.4(4) . .
F5 P1 F6 172.3(5) . .
F3A P1 F2A 89.8(5) . .
F1A P1 F2A 171.5(6) . .
F4 P1 F2A 84.4(5) . .
F5A P1 F2A 88.3(10) . .
F6A P1 F2A 85.9(7) . .
F5 P1 F2A 77.7(9) . .
F6 P1 F2A 106.9(6) . .
F3A P1 F1 99.7(6) . .
F4 P1 F1 90.3(3) . .
F5A P1 F1 80.7(9) . .
F2 P1 F1 172.8(4) . .
F6A P1 F1 104.0(6) . .
F5 P1 F1 89.4(7) . .
F6 P1 F1 86.6(4) . .
F2A P1 F1 165.7(7) . .
F3A P1 F4A 173.7(5) . .
F1A P1 F4A 87.9(5) . .
F5A P1 F4A 87.1(5) . .
F2 P1 F4A 100.5(5) . .
F6A P1 F4A 86.4(4) . .
F5 P1 F4A 72.4(5) . .
F6 P1 F4A 113.8(4) . .
F2A P1 F4A 83.9(5) . .
F1 P1 F4A 86.4(6) . .
F1A P1 F3 88.8(5) . .
F4 P1 F3 175.8(3) . .
F5A P1 F3 70.8(5) . .
F2 P1 F3 87.3(3) . .
F6A P1 F3 116.0(4) . .
F5 P1 F3 86.5(4) . .
F6 P1 F3 86.7(3) . .
F2A P1 F3 99.5(4) . .
F1 P1 F3 85.5(4) . .
F4A P1 F3 157.4(4) . .
C4 O1 C6 118.2(3) . .
C8 O2 C7 110.9(3) . .
C9 O3 C10 111.4(3) . .
C12 O4 C11 117.2(4) . .
C11 O4 C12A 90.3(8) . .
C14 O5 C13A 127.5(7) . .
C14 O5 C13 113.9(4) . .
C2 C1 C5 121.5(4) . 2_655
C2 C1 H1 119.2 . .
C5 C1 H1 119.2 2_655 .
C1 C2 C3 119.4(4) . .
C1 C2 H2 120.3 . .
C3 C2 H2 120.3 . .
C2 C3 C3 120.7(4) . 2_655
C2 C3 C4 121.6(3) . .
C3 C3 C4 117.7(4) 2_655 .
O1 C4 C5 124.5(3) . .
O1 C4 C3 114.5(3) . .
C5 C4 C3 121.0(3) . .
C4 C5 C1 119.8(4) . 2_655
C4 C5 H5 120.1 . .
C1 C5 H5 120.1 2_655 .
O1 C6 C7 107.0(3) . .
O1 C6 H6A 110.3 . .
C7 C6 H6A 110.3 . .
O1 C6 H6B 110.3 . .
C7 C6 H6B 110.3 . .
H6A C6 H6B 108.6 . .
O2 C7 C6 109.2(3) . .
O2 C7 H7A 109.8 . .
C6 C7 H7A 109.8 . .
O2 C7 H7B 109.8 . .
C6 C7 H7B 109.8 . .
H7A C7 H7B 108.3 . .
O2 C8 C9 110.4(3) . .
O2 C8 H8A 109.6 . .
C9 C8 H8A 109.6 . .
O2 C8 H8B 109.6 . .
C9 C8 H8B 109.6 . .
H8A C8 H8B 108.1 . .
O3 C9 C8 110.5(3) . .
O3 C9 H9A 109.6 . .
C8 C9 H9A 109.6 . .
O3 C9 H9B 109.6 . .
C8 C9 H9B 109.6 . .
H9A C9 H9B 108.1 . .
O3 C10 C11 109.8(3) . .
O3 C10 H10A 109.7 . .
C11 C10 H10A 109.7 . .
O3 C10 H10B 109.7 . .
C11 C10 H10B 109.7 . .
H10A C10 H10B 108.2 . .
O4 C11 C10 108.2(3) . .
O4 C11 H11A 110.1 . .
C10 C11 H11A 110.1 . .
O4 C11 H11B 110.1 . .
C10 C11 H11B 110.1 . .
H11A C11 H11B 108.4 . .
O4 C12 C13 110.5(5) . .
O4 C12 H12A 109.6 . .
C13 C12 H12A 109.6 . .
O4 C12 H12B 109.6 . .
C13 C12 H12B 109.6 . .
H12A C12 H12B 108.1 . .
C13A C12A O4 97.1(13) . .
C13A C12A H12C 112.3 . .
O4 C12A H12C 112.3 . .
C13A C12A H12D 112.3 . .
O4 C12A H12D 112.3 . .
H12C C12A H12D 109.9 . .
O5 C13 C12 106.4(5) . .
O5 C13 H13A 110.5 . .
C12 C13 H13A 110.5 . .
O5 C13 H13B 110.5 . .
C12 C13 H13B 110.5 . .
H13A C13 H13B 108.6 . .
O5 C13A C12A 97.2(13) . .
O5 C13A H13C 112.3 . .
C12A C13A H13C 112.3 . .
O5 C13A H13D 112.3 . .
C12A C13A H13D 112.3 . .
H13C C13A H13D 109.9 . .
O5 C14 C18 124.6(4) . .
O5 C14 C15 114.4(3) . .
C18 C14 C15 121.0(3) . .
C16 C15 C15 120.3(4) . 2_655
C16 C15 C14 122.3(3) . .
C15 C15 C14 117.4(4) 2_655 .
C17 C16 C15 119.7(3) . .
C17 C16 H16 120.1 . .
C15 C16 H16 120.1 . .
C16 C17 C18 121.4(4) . 2_655
C16 C17 H17 119.3 . .
C18 C17 H17 119.3 2_655 .
C14 C18 C17 120.1(4) . 2_655
C14 C18 H18 120.0 . .
C17 C18 H18 120.0 2_655 .
C21 N1 C22 120.4(3) . .
C21 N1 C24 119.6(3) . .
C22 N1 C24 119.7(3) . .
C32 N2 C35 111.9(3) . .
C32 N2 C31 123.8(3) . .
C35 N2 C31 123.8(3) . .
C20 C19 C23 117.1(3) . .
C20 C19 C19 121.6(4) . 2_655
C23 C19 C19 121.2(4) . 2_655
C21 C20 C19 120.1(4) . .
C21 C20 H20 119.9 . .
C19 C20 H20 119.9 . .
N1 C21 C20 121.4(3) . .
N1 C21 H21 119.3 . .
C20 C21 H21 119.3 . .
N1 C22 C23 120.5(4) . .
N1 C22 H22 119.8 . .
C23 C22 H22 119.8 . .
C22 C23 C19 120.4(3) . .
C22 C23 H23 119.8 . .
C19 C23 H23 119.8 . .
N1 C24 C25 108.6(3) . .
N1 C24 H24A 110.0 . .
C25 C24 H24A 110.0 . .
N1 C24 H24B 110.0 . .
C25 C24 H24B 110.0 . .
H24A C24 H24B 108.4 . .
C26 C25 C30 119.3(3) . .
C26 C25 C24 120.4(3) . .
C30 C25 C24 120.0(3) . .
C25 C26 C27 120.2(4) . .
C25 C26 H26 119.9 . .
C27 C26 H26 119.9 . .
C28 C27 C26 120.5(3) . .
C28 C27 H27 119.7 . .
C26 C27 H27 119.7 . .
C27 C28 C29 119.0(3) . .
C27 C28 C31 120.1(3) . .
C29 C28 C31 120.7(3) . .
C28 C29 C30 120.5(4) . .
C28 C29 H29 119.8 . .
C30 C29 H29 119.8 . .
C25 C30 C29 120.0(4) . .
C25 C30 H30 120.0 . .
C29 C30 H30 120.0 . .
N2 C31 C28 110.1(3) . .
N2 C31 H31A 109.6 . .
C28 C31 H31A 109.6 . .
N2 C31 H31B 109.6 . .
C28 C31 H31B 109.6 . .
H31A C31 H31B 108.2 . .
O6 C32 N2 124.7(3) . .
O6 C32 C33 129.0(3) . .
N2 C32 C33 106.3(3) . .
C36 C33 C34 122.6(3) . .
C36 C33 C32 129.6(3) . .
C34 C33 C32 107.8(3) . .
C36 C34 C33 122.8(3) 2_655 .
C36 C34 C35 129.0(3) 2_655 .
C33 C34 C35 108.1(3) . .
O7 C35 N2 125.2(3) . .
O7 C35 C34 128.9(3) . .
N2 C35 C34 105.9(3) . .
C33 C36 C34 114.6(3) . 2_655
C33 C36 H36 122.7 . .
C34 C36 H36 122.7 2_655 .
N3 C37 C38 179.6(6) . .
C37 C38 H38A 109.5 . .
C37 C38 H38B 109.5 . .
H38A C38 H38B 109.5 . .
C37 C38 H38C 109.5 . .
H38A C38 H38C 109.5 . .
H38B C38 H38C 109.5 . .
N4 C39 C40 178.7(5) . .
C39 C40 H40A 109.5 . .
C39 C40 H40B 109.5 . .
H40A C40 H40B 109.5 . .
C39 C40 H40C 109.5 . .
H40A C40 H40C 109.5 . .
H40B C40 H40C 109.5 . .

loop_
_geom_bond_atom_site_label_1
_geom_bond_atom_site_label_2
_geom_bond_distance
_geom_bond_site_symmetry_2
P1 F3A 1.480(7) .
P1 F1A 1.499(9) .
P1 F4 1.518(6) .
P1 F5A 1.560(9) .
P1 F2 1.569(6) .
P1 F6A 1.591(7) .
P1 F5 1.596(8) .
P1 F6 1.602(5) .
P1 F2A 1.646(8) .
P1 F1 1.656(6) .
P1 F4A 1.660(8) .
P1 F3 1.673(6) .
O1 C4 1.361(4) .
O1 C6 1.435(4) .
O2 C8 1.424(4) .
O2 C7 1.427(4) .
O3 C9 1.418(5) .
O3 C10 1.433(4) .
O4 C12 1.418(6) .
O4 C11 1.437(5) .
O4 C12A 1.720(17) .
O5 C14 1.357(5) .
O5 C13A 1.444(15) .
O5 C13 1.481(6) .
C1 C2 1.377(5) .
C1 C5 1.410(5) 2_655
C1 H1 0.9500 .
C2 C3 1.414(5) .
C2 H2 0.9500 .
C3 C3 1.426(7) 2_655
C3 C4 1.436(5) .
C4 C5 1.377(5) .
C5 C1 1.410(5) 2_655
C5 H5 0.9500 .
C6 C7 1.500(5) .
C6 H6A 0.9900 .
C6 H6B 0.9900 .
C7 H7A 0.9900 .
C7 H7B 0.9900 .
C8 C9 1.501(6) .
C8 H8A 0.9900 .
C8 H8B 0.9900 .
C9 H9A 0.9900 .
C9 H9B 0.9900 .
C10 C11 1.492(5) .
C10 H10A 0.9900 .
C10 H10B 0.9900 .
C11 H11A 0.9900 .
C11 H11B 0.9900 .
C12 C13 1.500(9) .
C12 H12A 0.9900 .
C12 H12B 0.9900 .
C12A C13A 1.49(3) .
C12A H12C 0.9900 .
C12A H12D 0.9900 .
C13 H13A 0.9900 .
C13 H13B 0.9900 .
C13A H13C 0.9900 .
C13A H13D 0.9900 .
C14 C18 1.369(6) .
C14 C15 1.436(5) .
C15 C16 1.414(5) .
C15 C15 1.423(7) 2_655
C16 C17 1.368(5) .
C16 H16 0.9500 .
C17 C18 1.400(6) 2_655
C17 H17 0.9500 .
C18 C17 1.400(6) 2_655
C18 H18 0.9500 .
O6 C32 1.215(4) .
O7 C35 1.212(4) .
N1 C21 1.342(5) .
N1 C22 1.350(5) .
N1 C24 1.503(5) .
N2 C32 1.395(5) .
N2 C35 1.403(5) .
N2 C31 1.479(5) .
C19 C20 1.398(5) .
C19 C23 1.406(5) .
C19 C19 1.487(7) 2_655
C20 C21 1.374(5) .
C20 H20 0.9500 .
C21 H21 0.9500 .
C22 C23 1.380(5) .
C22 H22 0.9500 .
C23 H23 0.9500 .
C24 C25 1.516(5) .
C24 H24A 0.9900 .
C24 H24B 0.9900 .
C25 C26 1.391(5) .
C25 C30 1.393(5) .
C26 C27 1.392(5) .
C26 H26 0.9500 .
C27 C28 1.390(5) .
C27 H27 0.9500 .
C28 C29 1.390(5) .
C28 C31 1.516(5) .
C29 C30 1.397(6) .
C29 H29 0.9500 .
C30 H30 0.9500 .
C31 H31A 0.9900 .
C31 H31B 0.9900 .
C32 C33 1.493(5) .
C33 C36 1.391(5) .
C33 C34 1.397(5) .
C34 C36 1.395(5) 2_655
C34 C35 1.493(5) .
C36 C34 1.395(5) 2_655
C36 H36 0.9500 .
N3 C37 1.142(6) .
C37 C38 1.453(7) .
C38 H38A 0.9800 .
C38 H38B 0.9800 .
C38 H38C 0.9800 .
N4 C39 1.145(6) .
C39 C40 1.444(6) .
C40 H40A 0.9800 .
C40 H40B 0.9800 .
C40 H40C 0.9800 .

loop_
_geom_torsion_atom_site_label_1
_geom_torsion_atom_site_label_2
_geom_torsion_atom_site_label_3
_geom_torsion_atom_site_label_4
_geom_torsion
_geom_torsion_site_symmetry_1
_geom_torsion_site_symmetry_4
C5 C1 C2 C3 0.6(6) 2_655 .
C1 C2 C3 C3 -0.1(4) . 2_655
C1 C2 C3 C4 179.4(3) . .
C6 O1 C4 C5 3.2(5) . .
C6 O1 C4 C3 -177.5(3) . .
C2 C3 C4 O1 1.5(5) . .
C3 C3 C4 O1 -179.0(2) 2_655 .
C2 C3 C4 C5 -179.1(3) . .
C3 C3 C4 C5 0.4(4) 2_655 .
O1 C4 C5 C1 179.3(3) . 2_655
C3 C4 C5 C1 0.0(5) . 2_655
C4 O1 C6 C7 174.9(3) . .
C8 O2 C7 C6 -165.9(3) . .
O1 C6 C7 O2 74.0(4) . .
C7 O2 C8 C9 -168.4(3) . .
C10 O3 C9 C8 -152.9(3) . .
O2 C8 C9 O3 -64.7(4) . .
C9 O3 C10 C11 -177.2(3) . .
C12 O4 C11 C10 163.6(4) . .
C12A O4 C11 C10 -166.3(7) . .
O3 C10 C11 O4 81.7(4) . .
C11 O4 C12 C13 83.5(5) . .
C12A O4 C12 C13 31.4(11) . .
C12 O4 C12A C13A -40.9(9) . .
C11 O4 C12A C13A -176.3(10) . .
C14 O5 C13 C12 167.0(4) . .
C13A O5 C13 C12 45.6(12) . .
O4 C12 C13 O5 71.8(6) . .
C14 O5 C13A C12A -111.0(10) . .
C13 O5 C13A C12A -31.2(10) . .
O4 C12A C13A O5 -89.1(11) . .
C13A O5 C14 C18 41.0(12) . .
C13 O5 C14 C18 1.2(6) . .
C13A O5 C14 C15 -139.3(11) . .
C13 O5 C14 C15 -179.1(4) . .
O5 C14 C15 C16 -1.0(5) . .
C18 C14 C15 C16 178.8(4) . .
O5 C14 C15 C15 178.4(2) . 2_655
C18 C14 C15 C15 -1.9(4) . 2_655
C15 C15 C16 C17 1.7(4) 2_655 .
C14 C15 C16 C17 -178.9(4) . .
C15 C16 C17 C18 -1.7(6) . 2_655
O5 C14 C18 C17 -178.3(4) . 2_655
C15 C14 C18 C17 2.0(6) . 2_655
C23 C19 C20 C21 3.2(5) . .
C19 C19 C20 C21 -174.3(2) 2_655 .
C22 N1 C21 C20 -1.3(5) . .
C24 N1 C21 C20 173.6(3) . .
C19 C20 C21 N1 -1.5(5) . .
C21 N1 C22 C23 2.2(5) . .
C24 N1 C22 C23 -172.7(3) . .
N1 C22 C23 C19 -0.4(5) . .
C20 C19 C23 C22 -2.3(5) . .
C19 C19 C23 C22 175.2(2) 2_655 .
C21 N1 C24 C25 -88.2(4) . .
C22 N1 C24 C25 86.7(4) . .
N1 C24 C25 C26 86.6(4) . .
N1 C24 C25 C30 -87.3(4) . .
C30 C25 C26 C27 4.6(5) . .
C24 C25 C26 C27 -169.3(3) . .
C25 C26 C27 C28 1.0(5) . .
C26 C27 C28 C29 -6.2(5) . .
C26 C27 C28 C31 168.2(3) . .
C27 C28 C29 C30 5.9(5) . .
C31 C28 C29 C30 -168.4(3) . .
C26 C25 C30 C29 -4.9(5) . .
C24 C25 C30 C29 169.1(3) . .
C28 C29 C30 C25 -0.4(6) . .
C32 N2 C31 C28 84.5(4) . .
C35 N2 C31 C28 -87.2(4) . .
C27 C28 C31 N2 -86.2(4) . .
C29 C28 C31 N2 88.1(4) . .
C35 N2 C32 O6 179.3(3) . .
C31 N2 C32 O6 6.8(5) . .
C35 N2 C32 C33 -0.1(4) . .
C31 N2 C32 C33 -172.7(3) . .
O6 C32 C33 C36 -1.0(6) . .
N2 C32 C33 C36 178.4(3) . .
O6 C32 C33 C34 -178.7(4) . .
N2 C32 C33 C34 0.8(4) . .
C36 C33 C34 C36 -1.0(5) . 2_655
C32 C33 C34 C36 176.9(3) . 2_655
C36 C33 C34 C35 -178.9(3) . .
C32 C33 C34 C35 -1.1(4) . .
C32 N2 C35 O7 178.8(4) . .
C31 N2 C35 O7 -8.7(6) . .
C32 N2 C35 C34 -0.5(4) . .
C31 N2 C35 C34 172.0(3) . .
C36 C34 C35 O7 3.9(6) 2_655 .
C33 C34 C35 O7 -178.3(4) . .
C36 C34 C35 N2 -176.8(3) 2_655 .
C33 C34 C35 N2 1.0(4) . .
C34 C33 C36 C34 1.0(4) . 2_655
C32 C33 C36 C34 -176.3(3) . 2_655
